data_7118953
loop_
_publ_author_name
'Zou, Hua-Hong'
'Wei, Jun-Guang'
'Qin, Xiao-Huan'
'Mo, Shun-Gui'
'Qin, Qi-Pin'
'Liu, Yan-Cheng'
'Liang, Fu-Pei'
'Zhang, Yun-Liang'
'Chen, Zhen-Feng'

_publ_section_title
;
 Synthesis, crystal structure, cytotoxicity and action mechanism of Zn(ii)
 and Mn(ii) complexes with
 4-([2,2&#x2032;:6&#x2032;,2&#x2032;&#x2032;-terpyridin]-4&#x2032;-yl)-N,N-diethylaniline
 as a ligand
;
_journal_issue 6
_journal_name_full 'Med. Chem. Commun.'
_journal_page_first 1132
_journal_paper_doi 10.1039/C6MD00098C
_journal_volume 7
_journal_year 2016
_chemical_formula_moiety 'C25 H24 N6 O6 Zn'
_chemical_formula_sum 'C25 H24 N6 O6 Zn'
_chemical_formula_weight 569.90
_chemical_name_systematic
;
 ? 
;
_space_group_crystal_system monoclinic
_space_group_IT_number 15
_space_group_name_Hall '-C 2yc'
_space_group_name_H-M_alt 'C 1 2/c 1'
_symmetry_Int_Tables_number 15
_symmetry_space_group_name_Hall '-C 2yc'
_symmetry_space_group_name_H-M 'C 1 2/c 1'
_audit_creation_date 2015-11-07
_audit_creation_method
;
Olex2 1.2
(compiled 2015.09.30 svn.r3233 for OlexSys, GUI svn.r5103)
;
_audit_update_record
;
2015-12-15 deposited with the CCDC.
2016-04-01 downloaded from the CCDC.
;
_cell_angle_alpha 90
_cell_angle_beta 114.424(9)
_cell_angle_gamma 90
_cell_formula_units_Z 4
_cell_length_a 11.9747(9)
_cell_length_b 15.8152(6)
_cell_length_c 14.1457(10)
_cell_measurement_reflns_used 1259
_cell_measurement_temperature 293(2)
_cell_measurement_theta_max 26.8430
_cell_measurement_theta_min 3.1800
_cell_volume 2439.2(3)
_computing_cell_refinement
;
CrysAlisPro, Agilent Technologies,
Version 1.171.37.35 (release 13-08-2014 CrysAlis171 .NET)
(compiled Aug 13 2014,18:06:01)
;
_computing_data_collection
;
CrysAlisPro, Agilent Technologies,
Version 1.171.37.35 (release 13-08-2014 CrysAlis171 .NET)
(compiled Aug 13 2014,18:06:01)
;
_computing_data_reduction
;
CrysAlisPro, Agilent Technologies,
Version 1.171.37.35 (release 13-08-2014 CrysAlis171 .NET)
(compiled Aug 13 2014,18:06:01)
;
_computing_molecular_graphics 'Olex2 (Dolomanov et al., 2009)'
_computing_publication_material 'Olex2 (Dolomanov et al., 2009)'
_computing_structure_refinement 'olex2.refine (Bourhis et al., 2015)'
_computing_structure_solution
;
Superflip (Palatinus & Chapuis, 2007;Palatinus & van der Lee, 2008;
Palatinus et al., 2012)
;
_diffrn_ambient_temperature 296.15
_diffrn_detector 'CCD plate'
_diffrn_detector_area_resol_mean 16.0233
_diffrn_detector_type Eos
_diffrn_measured_fraction_theta_full 0.9987
_diffrn_measured_fraction_theta_max 0.9987
_diffrn_measurement_details
;
  1 omega  -92.00   24.00   1.0000    1.7300
omega____ theta____ kappa____ phi______ frames
    -      -18.6266  -19.0000  120.0000 116

  2 omega   34.00   60.00   1.0000    1.7300
omega____ theta____ kappa____ phi______ frames
    -       18.7048   57.0000   30.0000 26
;
_diffrn_measurement_device 'four-circle diffractometer'
_diffrn_measurement_device_type 'SuperNova, Single source at offset, Eos'
_diffrn_measurement_method '\w scans'
_diffrn_orient_matrix_UB_11 0.0252345000
_diffrn_orient_matrix_UB_12 -0.0286371000
_diffrn_orient_matrix_UB_13 -0.0244884000
_diffrn_orient_matrix_UB_21 0.0112951000
_diffrn_orient_matrix_UB_22 0.0340525000
_diffrn_orient_matrix_UB_23 -0.0274800000
_diffrn_orient_matrix_UB_31 0.0589003000
_diffrn_orient_matrix_UB_32 0.0057263000
_diffrn_orient_matrix_UB_33 0.0409592000
_diffrn_radiation_monochromator mirror
_diffrn_radiation_probe x-ray
_diffrn_radiation_type 'Mo K\a'
_diffrn_radiation_wavelength 0.71073
_diffrn_reflns_av_R_equivalents 0.0209
_diffrn_reflns_av_unetI/netI 0.0455
_diffrn_reflns_limit_h_max 14
_diffrn_reflns_limit_h_min -15
_diffrn_reflns_limit_k_max 17
_diffrn_reflns_limit_k_min -19
_diffrn_reflns_limit_l_max 11
_diffrn_reflns_limit_l_min -18
_diffrn_reflns_number 3510
_diffrn_reflns_theta_full 26.3684
_diffrn_reflns_theta_max 26.37
_diffrn_reflns_theta_min 3.16
_diffrn_source 'SuperNova (Mo) X-ray Source'
_exptl_absorpt_coefficient_mu 1.062
_exptl_absorpt_correction_T_max 1.00000
_exptl_absorpt_correction_T_min 0.27306
_exptl_absorpt_correction_type multi-scan
_exptl_absorpt_process_details
;
CrysAlisPro, Agilent Technologies,
Version 1.171.37.35 (release 13-08-2014 CrysAlis171 .NET)
(compiled Aug 13 2014,18:06:01)
Empirical absorption correction using spherical harmonics,
 implemented in SCALE3 ABSPACK scaling algorithm.
;
_exptl_crystal_colour brown
_exptl_crystal_density_diffrn 1.5518
_exptl_crystal_density_method 'not measured'
_exptl_crystal_description block
_exptl_crystal_F_000 1177.7593
_exptl_crystal_size_max 0.22
_exptl_crystal_size_mid 0.2
_exptl_crystal_size_min 0.18
_refine_diff_density_max 0.5885
_refine_diff_density_min -0.8209
_refine_diff_density_rms 0.1908
_refine_ls_d_res_high 0.8001
_refine_ls_d_res_low 6.4400
_refine_ls_goodness_of_fit_ref 1.0081
_refine_ls_hydrogen_treatment mixed
_refine_ls_matrix_type full
_refine_ls_number_constraints 21
_refine_ls_number_parameters 175
_refine_ls_number_reflns 2103
_refine_ls_number_restraints 0
_refine_ls_restrained_S_all 1.0081
_refine_ls_R_factor_all 0.0653
_refine_ls_R_factor_gt 0.0529
_refine_ls_shift/su_max 0.0000
_refine_ls_shift/su_mean 0.0000
_refine_ls_structure_factor_coef Fsqd
_refine_ls_weighting_details 'w=1/[\s^2^(Fo^2^)+(0.0923P)^2^] where P=(Fo^2^+2Fc^2^)/3'
_refine_ls_weighting_scheme calc
_refine_ls_wR_factor_gt 0.1300
_refine_ls_wR_factor_ref 0.1467
_reflns_Friedel_coverage 0.0
_reflns_limit_h_max 13
_reflns_limit_h_min -14
_reflns_limit_k_max 19
_reflns_limit_k_min 0
_reflns_limit_l_max 17
_reflns_limit_l_min 0
_reflns_number_gt 1680
_reflns_number_total 2103
_reflns_threshold_expression I>=2u(I)
_cod_data_source_file c6md00098c2.cif
_cod_data_source_block 112
_cod_depositor_comments 'Adding full bibliography for 7118953--7118954.cif.'
_cod_database_code 7118953
_reflns_odcompleteness_completeness 83.81
_reflns_odcompleteness_iscentric 1
_reflns_odcompleteness_theta 26.32
_olex2_refinement_description
;
1. Fixed Uiso
 At 1.2 times of:
  All C(H) groups, All C(H,H) groups
 At 1.5 times of:
  All C(H,H,H) groups
2.a Secondary CH2 refined with riding coordinates:
 C17(H17a,H17b)
2.b Aromatic/amide H refined with riding coordinates:
 C7(H7), C11(H11), C10(H10), C16(H16), C4(H4), C6(H6), C5(H5)
2.c Idealised Me refined as rotating group:
 C18(H18a,H18b,H18c)
;
_olex2_submission_special_instructions 'No special instructions were received'

loop_
_space_group_symop_id
_space_group_symop_operation_xyz
1 x,y,z
2 -x,y,-z+1/2
3 -x,-y,-z
4 x,-y,z-1/2
5 x+1/2,y+1/2,z
6 -x+1/2,y+1/2,-z+1/2
7 -x+1/2,-y+1/2,-z
8 x+1/2,-y+1/2,z-1/2

loop_
_atom_site_label
_atom_site_type_symbol
_atom_site_fract_x
_atom_site_fract_y
_atom_site_fract_z
_atom_site_U_iso_or_equiv
_atom_site_adp_type
_atom_site_occupancy
_atom_site_site_symmetry_order
_atom_site_refinement_flags_posn
_atom_site_refinement_flags_adp
_atom_site_refinement_flags_occupancy
Zn1 Zn 0.5 0.12071(3) 0.75 0.0493(3) Uani 1.000000 2 S T P
O4 O 0.4525(3) 0.02736(16) 0.8228(2) 0.0705(8) Uani 1.000000 1 . . .
O5 O 0.3699(2) 0.0058(2) 0.9300(3) 0.0946(12) Uani 1.000000 1 . . .
O6 O 0.4202(3) 0.13152(18) 0.9030(3) 0.0741(9) Uani 1.000000 1 . . .
N2 N 0.5 0.2504(2) 0.75 0.0346(8) Uani 1.000000 2 S T P
N3 N 0.3139(3) 0.15346(17) 0.6502(2) 0.0473(7) Uani 1.000000 1 . . .
N5 N 0.4123(3) 0.0549(2) 0.8881(3) 0.0533(8) Uani 1.000000 1 . . .
N6 N 0.5 0.7854(2) 0.75 0.0480(10) Uani 1.000000 2 S T P
C3 C 0.2882(3) 0.23662(19) 0.6421(2) 0.0375(7) Uani 1.000000 1 . . .
C4 C 0.1702(3) 0.2661(2) 0.5831(3) 0.0414(8) Uani 1.000000 1 . . .
H4 H 0.1535(3) 0.3237(2) 0.5782(3) 0.0497(9) Uiso 1.000000 1 R . .
C5 C 0.0787(3) 0.2087(2) 0.5322(3) 0.0490(9) Uani 1.000000 1 . . .
H5 H -0.0004(3) 0.2273(2) 0.4914(3) 0.0588(10) Uiso 1.000000 1 R . .
C6 C 0.1051(4) 0.1232(2) 0.5419(3) 0.0539(10) Uani 1.000000 1 . . .
H6 H 0.0441(4) 0.0833(2) 0.5092(3) 0.0647(12) Uiso 1.000000 1 R . .
C7 C 0.2226(4) 0.0987(2) 0.6006(3) 0.0596(11) Uani 1.000000 1 . . .
H7 H 0.2406(4) 0.0412(2) 0.6066(3) 0.0715(13) Uiso 1.000000 1 R . .
C8 C 0.3953(3) 0.29236(19) 0.6982(2) 0.0354(7) Uani 1.000000 1 . . .
C10 C 0.4074(3) 0.56467(19) 0.6729(3) 0.0397(7) Uani 1.000000 1 . . .
H10 H 0.3441(3) 0.53598(19) 0.6205(3) 0.0476(9) Uiso 1.000000 1 R . .
C11 C 0.3924(3) 0.37968(17) 0.6978(3) 0.0348(8) Uani 1.000000 1 . . .
H11 H 0.3185(3) 0.40791(17) 0.6626(3) 0.0418(9) Uiso 1.000000 1 R . .
C12 C 0.5 0.4256(3) 0.75 0.0335(9) Uani 1.000000 2 S T P
C13 C 0.5 0.5183(2) 0.75 0.0336(10) Uani 1.000000 2 S T P
C15 C 0.5 0.6983(3) 0.75 0.0400(11) Uani 1.000000 2 S T P
C16 C 0.4077(3) 0.6522(2) 0.6726(3) 0.0417(8) Uani 1.000000 1 . . .
H16 H 0.3450(3) 0.6809(2) 0.6198(3) 0.0501(9) Uiso 1.000000 1 R . .
C17 C 0.4171(3) 0.8330(2) 0.6582(3) 0.0533(9) Uani 1.000000 1 . . .
H17a H 0.4552(3) 0.8863(2) 0.6550(3) 0.0639(11) Uiso 1.000000 1 R . .
H17b H 0.4051(3) 0.8011(2) 0.5962(3) 0.0639(11) Uiso 1.000000 1 R . .
C18 C 0.2934(3) 0.8502(3) 0.6597(3) 0.0652(11) Uani 1.000000 1 . . .
H18a H 0.2416(10) 0.8786(17) 0.5968(11) 0.0978(16) Uiso 1.000000 1 GR . .
H18b H 0.2562(13) 0.7977(3) 0.665(2) 0.0978(16) Uiso 1.000000 1 GR . .
H18c H 0.3042(4) 0.8853(16) 0.7182(13) 0.0978(16) Uiso 1.000000 1 GR . .

loop_
_atom_site_aniso_label
_atom_site_aniso_U_11
_atom_site_aniso_U_22
_atom_site_aniso_U_33
_atom_site_aniso_U_12
_atom_site_aniso_U_13
_atom_site_aniso_U_23
Zn1 0.0588(5) 0.0191(3) 0.0537(4) -0.000000 0.0068(4) 0.000000
O4 0.098(2) 0.0357(15) 0.0676(18) 0.0082(14) 0.0239(17) 0.0103(13)
O5 0.0446(16) 0.108(3) 0.113(3) -0.0072(16) 0.0136(17) 0.059(2)
O6 0.097(2) 0.0493(18) 0.074(2) -0.0053(16) 0.0334(19) -0.0060(15)
N2 0.037(2) 0.0235(17) 0.0376(19) -0.000000 0.0102(18) 0.000000
N3 0.0544(18) 0.0236(14) 0.0514(16) -0.0065(13) 0.0094(15) 0.0006(12)
N5 0.0436(18) 0.0442(19) 0.0566(18) -0.0030(14) 0.0052(16) 0.0112(15)
N6 0.047(2) 0.0181(18) 0.067(3) -0.000000 0.011(2) 0.000000
C3 0.047(2) 0.0261(15) 0.0401(17) -0.0037(14) 0.0185(17) 0.0023(13)
C4 0.0441(19) 0.0322(17) 0.0502(18) -0.0036(15) 0.0217(17) 0.0001(15)
C5 0.046(2) 0.049(2) 0.051(2) -0.0052(18) 0.0183(18) -0.0039(17)
C6 0.053(3) 0.045(2) 0.055(2) -0.0175(18) 0.013(2) -0.0063(17)
C7 0.072(3) 0.0264(17) 0.063(2) -0.0123(18) 0.010(2) -0.0006(17)
C8 0.043(2) 0.0252(14) 0.0408(17) -0.0005(13) 0.0203(17) 0.0003(13)
C10 0.0386(18) 0.0260(15) 0.0517(18) -0.0031(13) 0.0159(16) -0.0014(14)
C11 0.0350(19) 0.0231(15) 0.0469(19) 0.0018(11) 0.0175(18) 0.0031(12)
C12 0.038(3) 0.025(2) 0.040(2) -0.000000 0.019(2) 0.000000
C13 0.034(2) 0.0190(19) 0.049(2) -0.000000 0.018(2) 0.000000
C15 0.043(3) 0.020(2) 0.060(3) -0.000000 0.024(3) 0.000000
C16 0.0395(19) 0.0250(15) 0.0543(19) 0.0020(14) 0.0130(17) 0.0045(15)
C17 0.066(2) 0.0240(16) 0.073(2) 0.0003(16) 0.031(2) 0.0052(16)
C18 0.066(3) 0.047(2) 0.081(3) 0.009(2) 0.029(2) 0.008(2)

loop_
_atom_type_symbol
_atom_type_scat_dispersion_real
_atom_type_scat_dispersion_imag
_atom_type_scat_Cromer_Mann_a1
_atom_type_scat_Cromer_Mann_a2
_atom_type_scat_Cromer_Mann_a3
_atom_type_scat_Cromer_Mann_a4
_atom_type_scat_Cromer_Mann_b1
_atom_type_scat_Cromer_Mann_b2
_atom_type_scat_Cromer_Mann_b3
_atom_type_scat_Cromer_Mann_b4
_atom_type_scat_Cromer_Mann_c
_atom_type_scat_source
_atom_type_scat_dispersion_source
H 0.00000 0.00000 0.49300 0.32291 0.14019 0.04081 10.51090 26.12570 3.14236 57.79970 0.0030380000826 'International Tables Volume C Table 6.1.1.4 (pp. 500-502)' 'Henke, Gullikson and Davis, At. Data and Nucl. Data Tables, 1993, 54, 2'
C 0.00347 0.00161 2.31000 1.02000 1.58860 0.86500 20.84390 10.20750 0.56870 51.65120 0.215599998832 'International Tables Volume C Table 6.1.1.4 (pp. 500-502)' 'Henke, Gullikson and Davis, At. Data and Nucl. Data Tables, 1993, 54, 2'
Zn 0.31207 1.46666 14.07430 7.03180 5.16520 2.41000 3.26550 0.23330 10.31630 58.70970 1.30410003662 'International Tables Volume C Table 6.1.1.4 (pp. 500-502)' 'Henke, Gullikson and Davis, At. Data and Nucl. Data Tables, 1993, 54, 2'
O 0.01158 0.00611 3.04850 2.28680 1.54630 0.86700 13.27710 5.70110 0.32390 32.90890 0.250800013542 'International Tables Volume C Table 6.1.1.4 (pp. 500-502)' 'Henke, Gullikson and Davis, At. Data and Nucl. Data Tables, 1993, 54, 2'
N 0.00653 0.00323 12.21260 3.13220 2.01250 1.16630 0.00570 9.89330 28.99750 0.58260 -11.5290002823 'International Tables Volume C Table 6.1.1.4 (pp. 500-502)' 'Henke, Gullikson and Davis, At. Data and Nucl. Data Tables, 1993, 54, 2'

loop_
_geom_angle_atom_site_label_1
_geom_angle_atom_site_label_2
_geom_angle_atom_site_label_3
_geom_angle
_geom_angle_site_symmetry_1
_geom_angle_site_symmetry_3
O4 Zn1 O4 85.59(17) 2_656 .
N2 Zn1 O4 137.20(9) . .
N2 Zn1 O4 137.20(9) . 2_656
N3 Zn1 O4 106.04(11) 2_656 .
N3 Zn1 O4 94.42(11) . .
N3 Zn1 O4 106.04(11) . 2_656
N3 Zn1 O4 94.42(11) 2_656 2_656
N3 Zn1 N2 76.07(7) . .
N3 Zn1 N2 76.07(7) 2_656 .
N3 Zn1 N3 152.13(15) 2_656 .
N5 O4 Zn1 112.9(2) . .
C8 N2 Zn1 119.74(18) . .
C8 N2 Zn1 119.74(18) 2_656 .
C8 N2 C8 120.5(4) 2_656 .
C3 N3 Zn1 115.5(2) . .
C7 N3 Zn1 125.9(3) . .
C7 N3 C3 118.6(3) . .
O5 N5 O4 119.6(4) . .
O6 N5 O4 115.8(3) . .
O6 N5 O5 124.6(4) . .
C17 N6 C15 120.68(18) 2_656 .
C17 N6 C15 120.68(18) . .
C17 N6 C17 118.6(4) . 2_656
C4 C3 N3 121.2(3) . .
C8 C3 N3 114.7(3) . .
C8 C3 C4 124.0(3) . .
H4 C4 C3 120.49(18) . .
C5 C4 C3 119.0(3) . .
C5 C4 H4 120.5(2) . .
H5 C5 C4 120.2(2) . .
C6 C5 C4 119.6(3) . .
C6 C5 H5 120.2(2) . .
H6 C6 C5 120.8(2) . .
C7 C6 C5 118.3(3) . .
C7 C6 H6 120.8(2) . .
C6 C7 N3 123.3(3) . .
H7 C7 N3 118.4(2) . .
H7 C7 C6 118.4(2) . .
C3 C8 N2 113.9(3) . .
C11 C8 N2 121.0(3) . .
C11 C8 C3 125.1(3) . .
C13 C10 H10 119.20(19) 2_656 .
C16 C10 H10 119.20(18) . .
C16 C10 C13 121.6(3) . 2_656
H11 C11 C8 119.94(18) . .
C12 C11 C8 120.1(3) . .
C12 C11 H11 119.94(19) . .
C11 C12 C11 117.2(4) 2_656 .
C13 C12 C11 121.38(19) . .
C13 C12 C11 121.38(19) . 2_656
C10 C13 C10 116.8(4) . 2_656
C12 C13 C10 121.59(19) . .
C12 C13 C10 121.59(19) . 2_656
C16 C15 N6 121.5(2) . .
C16 C15 N6 121.5(2) 2_656 .
C16 C15 C16 117.0(4) . 2_656
C15 C16 C10 121.5(3) 2_656 .
H16 C16 C10 119.27(19) . .
H16 C16 C15 119.3(2) . 2_656
H17a C17 N6 109.04(17) . 2_656
H17b C17 N6 109.04(18) . 2_656
H17b C17 H17a 107.8 . .
C18 C17 N6 112.7(3) . 2_656
C18 C17 H17a 109.0(2) . .
C18 C17 H17b 109.0(2) . .
H18a C18 C17 109.5 . .
H18b C18 C17 109.5 . .
H18b C18 H18a 109.5 . .
H18c C18 C17 109.5 . .
H18c C18 H18a 109.5 . .
H18c C18 H18b 109.5 . .

loop_
_geom_bond_atom_site_label_1
_geom_bond_atom_site_label_2
_geom_bond_distance
_geom_bond_site_symmetry_2
Zn1 O4 2.012(3) .
Zn1 O4 2.012(3) 2_656
Zn1 N2 2.051(3) .
Zn1 N3 2.151(3) .
Zn1 N3 2.151(3) 2_656
O4 N5 1.281(4) .
O5 N5 1.209(4) .
O6 N5 1.227(4) .
N2 C8 1.337(3) .
N2 C8 1.337(3) 2_656
N3 C3 1.345(4) .
N3 C7 1.342(5) .
N6 C15 1.378(5) .
N6 C17 1.473(4) 2_656
N6 C17 1.473(4) .
C3 C4 1.391(4) .
C3 C8 1.487(4) .
C4 H4 0.9300 .
C4 C5 1.374(5) .
C5 H5 0.9300 .
C5 C6 1.384(5) .
C6 H6 0.9300 .
C6 C7 1.361(6) .
C7 H7 0.9300 .
C8 C11 1.381(4) .
C10 H10 0.9300 .
C10 C13 1.399(4) 2_656
C10 C16 1.384(4) .
C11 H11 0.9300 .
C11 C12 1.395(4) .
C12 C13 1.467(5) .
C15 C16 1.397(4) .
C15 C16 1.397(4) 2_656
C16 H16 0.9300 .
C17 H17a 0.9700 .
C17 H17b 0.9700 .
C17 C18 1.514(5) .
C18 H18a 0.9600 .
C18 H18b 0.9600 .
C18 H18c 0.9600 .
